data_7120242
loop_
_publ_author_name
'Cronin, Lee'
'Zhan, Caihong'
'Busche, Christoph'
'Long, Deliang'
'Molina, Pedro I.'
'Winter, Ross S.'

_publ_section_title
;
 Encapsulation of a {Cu16} cluster containing four [Cu4O4] cubanes within
 an isopolyoxometalate {W44} cluster
;
_journal_name_full 'Chem. Commun.'
_journal_paper_doi 10.1039/C7CC03544F
_journal_year 2017
_chemical_formula_sum 'C8 H208 Cu16 Na16 O260 W44'
_chemical_formula_weight 13939.61
_space_group_crystal_system orthorhombic
_space_group_IT_number 52
_space_group_name_Hall '-P 2a 2bc'
_space_group_name_H-M_alt 'P n n a'
_symmetry_space_group_name_Hall '-P 2a 2bc'
_symmetry_space_group_name_H-M 'P n n a'
_atom_sites_solution_hydrogens geom
_atom_sites_solution_primary direct
_atom_sites_solution_secondary difmap
_audit_creation_method SHELXL-2014/7
_audit_update_record
;
2017-04-30 deposited with the CCDC.
2017-06-08 downloaded from the CCDC.
;
_cell_angle_alpha 90
_cell_angle_beta 90
_cell_angle_gamma 90
_cell_formula_units_Z 4
_cell_length_a 21.8487(8)
_cell_length_b 40.9986(16)
_cell_length_c 27.4044(10)
_cell_measurement_reflns_used 9718
_cell_measurement_temperature 150(2)
_cell_measurement_theta_max 25.9
_cell_measurement_theta_min 2.30
_cell_volume 24547.9(16)
_computing_cell_refinement Apex2
_computing_data_collection Apex2
_computing_data_reduction Apex2
_computing_molecular_graphics Diamond
_computing_publication_material WinGX
_computing_structure_refinement 'SHELXL-2014/7 (Sheldrick, 2014)'
_computing_structure_solution 'SHELXT-2014/7 (Sheldrick, 2014)'
_diffrn_ambient_temperature 150(2)
_diffrn_measured_fraction_theta_full 0.999
_diffrn_measured_fraction_theta_max 0.999
_diffrn_measurement_device_type 'Bruker Apex II Quazar CCD'
_diffrn_measurement_method '\w & \f scans'
_diffrn_radiation_type MoK\a
_diffrn_radiation_wavelength 0.71073
_diffrn_reflns_av_R_equivalents 0.0786
_diffrn_reflns_av_unetI/netI 0.0561
_diffrn_reflns_Laue_measured_fraction_full 0.999
_diffrn_reflns_Laue_measured_fraction_max 0.999
_diffrn_reflns_limit_h_max 26
_diffrn_reflns_limit_h_min -26
_diffrn_reflns_limit_k_max 50
_diffrn_reflns_limit_k_min -46
_diffrn_reflns_limit_l_max 33
_diffrn_reflns_limit_l_min -33
_diffrn_reflns_number 194846
_diffrn_reflns_point_group_measured_fraction_full 0.999
_diffrn_reflns_point_group_measured_fraction_max 0.999
_diffrn_reflns_theta_full 25.242
_diffrn_reflns_theta_max 26.000
_diffrn_reflns_theta_min 0.894
_diffrn_source 'fine-focus sealed tube'
_exptl_absorpt_coefficient_mu 22.027
_exptl_absorpt_correction_T_max 0.0926
_exptl_absorpt_correction_T_min 0.0529
_exptl_absorpt_correction_type empirical
_exptl_absorpt_process_details SADABS
_exptl_crystal_colour green
_exptl_crystal_density_diffrn 3.772
_exptl_crystal_density_method none
_exptl_crystal_description block
_exptl_crystal_F_000 24928
_exptl_crystal_size_max 0.100
_exptl_crystal_size_mid 0.070
_exptl_crystal_size_min 0.050
_refine_diff_density_max 6.16
_refine_diff_density_min -4.72
_refine_diff_density_rms 0.49
_refine_ls_extinction_method none
_refine_ls_goodness_of_fit_ref 1.185
_refine_ls_hydrogen_treatment constr
_refine_ls_matrix_type full
_refine_ls_number_parameters 1288
_refine_ls_number_reflns 24124
_refine_ls_number_restraints 0
_refine_ls_restrained_S_all 1.185
_refine_ls_R_factor_all 0.1079
_refine_ls_R_factor_gt 0.0774
_refine_ls_shift/su_max 0.006
_refine_ls_shift/su_mean 0.000
_refine_ls_structure_factor_coef Fsqd
_refine_ls_weighting_details 'w=1/[\s^2^(Fo^2^)+(0.0181P)^2^+3877.9519P] where P=(Fo^2^+2Fc^2^)/3'
_refine_ls_weighting_scheme calc
_refine_ls_wR_factor_gt 0.1646
_refine_ls_wR_factor_ref 0.1840
_reflns_Friedel_coverage 0.000
_reflns_number_gt 17716
_reflns_number_total 24124
_reflns_threshold_expression 'I > 2\s(I)'
_cod_data_source_file c7cc03544f2.cif
_cod_data_source_block shelx
_cod_depositor_comments
;
The following automatic conversions were performed:

'_atom_sites_solution_primary' value 'direct method' was changed to
'direct'.

Automatic conversion script
Id: cif_fix_values 4973 2017-02-22 13:04:09Z antanas 
;
_cod_database_code 7120242
_shelx_shelxl_version_number 2014/7
_shelx_space_group_comment
;
The symmetry employed for this shelxl refinement is uniquely defined
by the following loop, which should always be used as a source of
symmetry information in preference to the above space-group names.
They are only intended as comments.
;
_shelx_estimated_absorpt_t_min 0.217
_shelx_estimated_absorpt_t_max 0.406

loop_
_space_group_symop_operation_xyz
'x, y, z'
'-x+1/2, -y, z'
'-x+1/2, y+1/2, -z+1/2'
'x, -y+1/2, -z+1/2'
'-x, -y, -z'
'x-1/2, y, -z'
'x-1/2, -y-1/2, z-1/2'
'-x, y-1/2, z-1/2'

loop_
_atom_site_label
_atom_site_type_symbol
_atom_site_fract_x
_atom_site_fract_y
_atom_site_fract_z
_atom_site_U_iso_or_equiv
_atom_site_adp_type
_atom_site_occupancy
_atom_site_site_symmetry_order
_atom_site_calc_flag
_atom_site_refinement_flags_posn
_atom_site_refinement_flags_adp
_atom_site_refinement_flags_occupancy
W1 W 0.58222(5) 0.55754(3) 0.89418(4) 0.0260(3) Uani 1 1 d . . .
W2 W 0.47114(5) 0.55834(3) 0.98713(4) 0.0235(2) Uani 1 1 d . . .
W3 W 0.43325(5) 0.55342(3) 0.86966(4) 0.0232(2) Uani 1 1 d . . .
W4 W 0.60498(5) 0.61149(3) 0.99936(4) 0.0267(3) Uani 1 1 d . . .
W5 W 0.59612(5) 0.63474(3) 0.81392(4) 0.0256(3) Uani 1 1 d . . .
W6 W 0.44833(5) 0.62482(3) 0.78591(4) 0.0206(2) Uani 1 1 d . . .
W7 W 0.32812(5) 0.62435(2) 0.88399(4) 0.0195(2) Uani 1 1 d . . .
W8 W 0.36995(5) 0.63506(3) 1.00087(4) 0.0215(2) Uani 1 1 d . . .
W9 W 0.51613(5) 0.67560(3) 1.01560(4) 0.0228(2) Uani 1 1 d . . .
W10 W 0.61958(5) 0.67641(3) 0.92827(4) 0.0247(2) Uani 1 1 d . . .
W11 W 0.47637(5) 0.66862(2) 0.90283(4) 0.0157(2) Uani 1 1 d . . .
W12 W 0.13776(6) 0.94355(3) 0.87345(5) 0.0364(3) Uani 1 1 d . . .
W13 W 0.10020(7) 0.93743(3) 0.99067(5) 0.0379(3) Uani 1 1 d . . .
W14 W -0.01104(6) 0.93967(3) 0.89860(5) 0.0393(3) Uani 1 1 d . . .
W15 W 0.24230(5) 0.87234(3) 0.88587(4) 0.0255(2) Uani 1 1 d . . .
W16 W 0.12243(6) 0.87359(3) 0.78751(4) 0.0268(3) Uani 1 1 d . . .
W17 W -0.02565(6) 0.86392(3) 0.81601(5) 0.0340(3) Uani 1 1 d . . .
W18 W -0.03337(6) 0.88384(3) 1.00170(5) 0.0381(3) Uani 1 1 d . . .
W19 W 0.20066(6) 0.86048(3) 1.00274(4) 0.0306(3) Uani 1 1 d . . .
W20 W 0.05485(6) 0.81948(3) 1.01594(4) 0.0304(3) Uani 1 1 d . . .
W21 W -0.04895(6) 0.82015(3) 0.92890(5) 0.0321(3) Uani 1 1 d . . .
W22 W 0.09438(5) 0.82832(3) 0.90335(4) 0.0212(2) Uani 1 1 d . . .
Cu1 Cu 0.53356(16) 0.73183(8) 0.70507(11) 0.0228(7) Uani 1 1 d . . .
Cu2 Cu 0.43079(15) 0.71186(7) 0.78829(11) 0.0199(7) Uani 1 1 d . . .
Cu3 Cu 0.33311(14) 0.71111(7) 0.86780(11) 0.0188(6) Uani 1 1 d . . .
Cu4 Cu 0.34005(15) 0.76698(8) 0.95089(12) 0.0228(7) Uani 1 1 d . . .
Cu5 Cu 0.23021(15) 0.72919(8) 0.95064(12) 0.0223(7) Uani 1 1 d . . .
Cu6 Cu 0.23759(14) 0.78593(7) 0.86845(11) 0.0193(7) Uani 1 1 d . . .
Cu7 Cu 0.13954(15) 0.78675(8) 0.78878(11) 0.0212(7) Uani 1 1 d . . .
Cu8 Cu 0.03589(16) 0.73085(8) 0.79441(12) 0.0254(7) Uani 1 1 d . . .
Na1 Na 0.2500 1.0000 0.8495(5) 0.027(3) Uiso 1 2 d S . P
Na2 Na 0.2500 0.5000 0.9782(11) 0.084(8) Uani 1 2 d S T P
Na3 Na 0.2845(12) 0.7500 0.7500 0.072(6) Uani 1 2 d S T P
Na4 Na 0.718(2) 0.7064(11) 0.6696(17) 0.077(13) Uiso 0.4 1 d . . P
Na5 Na 0.2124(12) 0.5692(6) 0.8061(9) 0.080(7) Uani 0.8 1 d . . P
Na6 Na -0.1895(18) 0.8674(10) 0.8126(15) 0.060(10) Uiso 0.4 1 d . . P
Na7 Na -0.1369(15) 1.0137(8) 0.8957(12) 0.062(8) Uiso 0.5 1 d . . P
Na7' Na -0.1736(16) 0.9473(8) 0.9009(12) 0.066(9) Uiso 0.5 1 d . . P
Na8 Na 0.164(4) 0.5600(19) 0.885(3) 0.08(2) Uiso 0.25 1 d . . P
Na9 Na 0.251(2) 0.5427(10) 1.0920(15) 0.092(12) Uiso 0.5 1 d . . P
Na10 Na -0.235(11) 0.859(6) 0.696(9) 0.17(9) Uiso 0.15 1 d . . P
O1 O 0.6424(10) 0.5313(5) 0.8854(9) 0.040(5) Uani 1 1 d . . .
O2 O 0.4607(9) 0.5318(4) 1.0363(8) 0.031(5) Uani 1 1 d . . .
O3 O 0.3961(11) 0.5224(5) 0.8418(7) 0.037(5) Uani 1 1 d . . .
O4 O 0.5523(8) 0.5345(5) 0.9599(7) 0.028(4) Uani 1 1 d . . .
O5 O 0.4344(8) 0.5341(4) 0.9371(7) 0.025(4) Uani 1 1 d . . .
O6 O 0.5176(9) 0.5336(4) 0.8665(6) 0.025(4) Uani 1 1 d . . .
O7 O 0.6173(9) 0.5866(4) 0.9430(7) 0.027(4) Uani 1 1 d . . .
O8 O 0.5333(9) 0.5862(5) 1.0119(7) 0.031(5) Uani 1 1 d . . .
O9 O 0.4125(9) 0.5881(4) 0.9950(7) 0.030(5) Uani 1 1 d . . .
O10 O 0.3714(8) 0.5800(4) 0.8897(7) 0.023(4) Uani 1 1 d . . .
O11 O 0.4556(9) 0.5802(4) 0.8207(7) 0.030(5) Uani 1 1 d . . .
O12 O 0.5900(9) 0.5874(5) 0.8466(8) 0.032(5) Uani 1 1 d . . .
O13 O 0.4976(8) 0.5833(4) 0.9179(6) 0.021(4) Uani 1 1 d . . .
O14 O 0.6580(9) 0.6450(5) 0.9722(7) 0.032(5) Uani 1 1 d . . .
O15 O 0.5723(9) 0.6443(5) 1.0425(7) 0.029(5) Uani 1 1 d . . .
O16 O 0.5406(8) 0.6453(4) 0.9513(6) 0.021(4) Uiso 1 1 d . . .
O17 O 0.4170(8) 0.6416(4) 0.9267(7) 0.021(4) Uani 1 1 d . . .
O18 O 0.5051(8) 0.6418(4) 0.8543(7) 0.023(4) Uani 1 1 d . . .
O19 O 0.6296(8) 0.6457(4) 0.8770(7) 0.027(4) Uani 1 1 d . . .
O20 O 0.6599(9) 0.6216(5) 0.7823(7) 0.032(5) Uani 1 1 d . . .
O21 O 0.5333(8) 0.6177(5) 0.7710(6) 0.022(4) Uani 1 1 d . . .
O22 O 0.4152(10) 0.6084(5) 0.7348(8) 0.037(5) Uani 1 1 d . . .
O23 O 0.3810(8) 0.6283(4) 0.8284(7) 0.023(4) Uani 1 1 d . . .
O24 O 0.2622(9) 0.6074(5) 0.8605(7) 0.030(5) Uani 1 1 d . . .
O25 O 0.3135(7) 0.6186(4) 0.9526(6) 0.020(4) Uani 1 1 d . . .
O26 O 0.3343(10) 0.6208(5) 1.0531(7) 0.034(5) Uani 1 1 d . . .
O27 O 0.4498(8) 0.6459(4) 1.0246(6) 0.023(4) Uani 1 1 d . . .
O28 O 0.5050(9) 0.7021(5) 1.0632(7) 0.033(5) Uani 1 1 d . . .
O29 O 0.5871(10) 0.6969(4) 0.9874(7) 0.029(5) Uani 1 1 d . . .
O30 O 0.6782(8) 0.7029(5) 0.9184(8) 0.031(5) Uani 1 1 d . . .
O31 O 0.5899(8) 0.6748(4) 0.7931(7) 0.028(4) Uani 1 1 d . . .
O32 O 0.5546(8) 0.6956(4) 0.8950(7) 0.023(4) Uani 1 1 d . . .
O33 O 0.4711(8) 0.6936(5) 0.9631(7) 0.030(5) Uani 1 1 d . . .
O34 O 0.3468(8) 0.6757(4) 1.0009(6) 0.018(4) Uiso 1 1 d . . .
O35 O 0.3104(7) 0.6673(4) 0.8858(5) 0.010(3) Uiso 1 1 d . . .
O36 O 0.4352(8) 0.6972(4) 0.8702(6) 0.020(4) Uani 1 1 d . . .
O37 O 0.4476(8) 0.6668(5) 0.7705(7) 0.026(4) Uani 1 1 d . . .
O38 O 0.6567(10) 0.5944(5) 1.0385(7) 0.035(5) Uani 1 1 d . . .
O39 O 0.1770(13) 0.9750(5) 0.8461(9) 0.054(7) Uani 1 1 d . . .
O40 O -0.0724(11) 0.9657(6) 0.8899(9) 0.052(7) Uani 1 1 d . . .
O41 O 0.1086(12) 0.9636(6) 1.0391(10) 0.056(7) Uani 1 1 d . . .
O42 O 0.0516(12) 0.9631(5) 0.8708(8) 0.046(6) Uani 1 1 d . . .
O43 O 0.0217(11) 0.9619(5) 0.9639(9) 0.049(6) Uani 1 1 d . . .
O44 O 0.1385(11) 0.9624(5) 0.9421(9) 0.045(6) Uani 1 1 d . . .
O45 O 0.1161(9) 0.9179(5) 0.8219(7) 0.032(5) Uiso 1 1 d . . .
O46 O 0.1993(11) 0.9158(5) 0.8910(8) 0.044(6) Uani 1 1 d . . .
O47 O 0.1580(10) 0.9075(5) 0.9973(8) 0.036(5) Uani 1 1 d . . .
O48 O 0.0371(10) 0.9079(5) 1.0153(7) 0.036(5) Uani 1 1 d . . .
O49 O 0.0745(9) 0.9138(5) 0.9206(7) 0.028(4) Uani 1 1 d . . .
O50 O -0.0844(10) 0.8997(6) 1.0428(8) 0.045(6) Uani 1 1 d . . .
O51 O -0.0464(9) 0.9100(5) 0.9473(9) 0.041(6) Uani 1 1 d . . .
O52 O -0.0190(10) 0.9105(5) 0.8517(7) 0.039(5) Uani 1 1 d . . .
O53 O 0.3063(9) 0.8900(5) 0.8627(8) 0.037(5) Uani 1 1 d . . .
O54 O 0.1907(8) 0.8696(4) 0.8308(6) 0.023(4) Uani 1 1 d . . .
O55 O 0.1544(10) 0.8908(5) 0.7356(8) 0.038(5) Uani 1 1 d . . .
O56 O 0.0361(11) 0.8812(6) 0.7747(8) 0.044(6) Uiso 1 1 d . . .
O57 O -0.0878(14) 0.8780(6) 0.7855(9) 0.064(8) Uani 1 1 d . . .
O58 O -0.0599(10) 0.8496(5) 0.8788(8) 0.038(5) Uiso 1 1 d . . .
O59 O -0.0860(9) 0.8503(6) 0.9738(9) 0.044(6) Uani 1 1 d . . .
O60 O 0.0007(10) 0.8504(5) 1.0442(8) 0.043(6) Uani 1 1 d . . .
O61 O 0.1203(10) 0.8482(5) 1.0268(7) 0.039(5) Uani 1 1 d . . .
O62 O 0.2360(10) 0.8736(6) 1.0560(8) 0.043(6) Uani 1 1 d . . .
O63 O 0.2579(10) 0.8773(5) 0.9552(7) 0.037(5) Uani 1 1 d . . .
O64 O 0.1548(9) 0.8546(5) 0.9280(6) 0.029(5) Uani 1 1 d . . .
O65 O 0.0665(9) 0.8561(5) 0.8560(7) 0.029(5) Uani 1 1 d . . .
O66 O 0.0303(8) 0.8509(5) 0.9528(7) 0.027(4) Uani 1 1 d . . .
O67 O -0.0172(10) 0.7983(5) 0.9889(7) 0.034(5) Uani 1 1 d . . .
O68 O 0.0649(12) 0.7918(5) 1.0620(7) 0.044(6) Uani 1 1 d . . .
O69 O 0.0169(9) 0.8021(5) 0.8943(7) 0.030(5) Uani 1 1 d . . .
O70 O 0.0998(9) 0.8013(5) 0.9643(6) 0.027(4) Uani 1 1 d . . .
O71 O -0.0198(9) 0.8242(5) 0.7952(7) 0.035(5) Uani 1 1 d . . .
O72 O 0.2279(9) 0.8206(5) 0.9971(7) 0.032(5) Uani 1 1 d . . .
O73 O 0.1368(7) 0.8001(4) 0.8700(6) 0.020(4) Uani 1 1 d . . .
O74 O 0.2612(9) 0.8300(4) 0.8825(7) 0.030(5) Uani 1 1 d . . .
O75 O 0.1234(9) 0.8316(5) 0.7712(7) 0.030(5) Uani 1 1 d . . .
O76 O -0.1074(10) 0.7944(6) 0.9185(9) 0.049(6) Uani 1 1 d . . .
O77 O 0.6399(15) 0.7400(8) 0.7150(12) 0.084(10) Uiso 1 1 d . . .
O78 O 0.5165(8) 0.7229(4) 0.7743(6) 0.024(4) Uani 1 1 d . . .
O79 O 0.5471(11) 0.6854(5) 0.6917(7) 0.042(6) Uani 1 1 d . . .
O80 O 0.5403(13) 0.7436(5) 0.6370(7) 0.051(7) Uani 1 1 d . . .
O81 O 0.4211(8) 0.7592(4) 0.8007(7) 0.022(4) Uani 1 1 d . . .
O82 O 0.3494(8) 0.7591(4) 0.8606(6) 0.021(4) Uani 1 1 d . . .
O83 O 0.3436(8) 0.7037(4) 0.7986(6) 0.018(4) Uani 1 1 d . . .
O84 O 0.3162(8) 0.7218(4) 0.9360(6) 0.018(4) Uani 1 1 d . . .
O85 O 0.4244(9) 0.7558(5) 0.9633(8) 0.041(5) Uani 1 1 d . . .
O86 O 0.3556(8) 0.8141(4) 0.9572(7) 0.029(5) Uani 1 1 d . . .
O87 O 0.2529(8) 0.7741(4) 0.9361(7) 0.025(4) Uani 1 1 d . . .
O88 O 0.2265(8) 0.7940(4) 0.7980(6) 0.019(4) Uani 1 1 d . . .
O89 O 0.276(2) 0.7456(12) 1.0307(18) 0.112(16) Uiso 0.8 1 d . . P
O90 O 0.1462(9) 0.7406(5) 0.9608(8) 0.035(5) Uani 1 1 d . . .
O91 O 0.2140(8) 0.6819(4) 0.9564(7) 0.024(4) Uani 1 1 d . . .
O92 O 0.2205(8) 0.7383(4) 0.8591(6) 0.022(4) Uani 1 1 d . . .
O93 O 0.1503(8) 0.7389(4) 0.7998(6) 0.016(4) Uani 1 1 d . . .
O94 O 0.0534(9) 0.7755(4) 0.7758(6) 0.023(4) Uani 1 1 d . . .
O95 O 0.0316(10) 0.7410(5) 0.8637(8) 0.042(5) Uiso 1 1 d . . .
O96 O 0.0227(10) 0.6849(5) 0.8074(8) 0.042(5) Uani 1 1 d . . .
O97 O -0.0718(14) 0.7411(7) 0.7841(11) 0.073(8) Uiso 1 1 d . . .
O101 O 0.1450(13) 0.5182(7) 0.9628(11) 0.071(9) Uani 1 1 d . . .
O102 O 0.3530(18) 0.5536(8) 1.0892(16) 0.126(18) Uani 1 1 d . . .
O103 O 0.2861(11) 0.6548(6) 0.7481(9) 0.047(6) Uani 1 1 d . . .
O104 O -0.0629(14) 0.9737(7) 1.0366(13) 0.083(10) Uani 1 1 d . . .
O105 O 0.238(2) 0.6045(11) 1.1153(16) 0.075(12) Uiso 0.7 1 d . . P
O106 O 0.695(2) 0.7216(12) 0.5913(19) 0.094(15) Uiso 0.7 1 d . . P
O107 O 0.497(2) 0.4645(12) 0.8642(18) 0.054(13) Uiso 0.5 1 d . . P
O108 O 0.161(3) 0.5253(14) 0.769(2) 0.071(16) Uiso 0.5 1 d . . P
O109 O 0.529(4) 0.541(2) 1.262(3) 0.09(3) Uiso 0.4 1 d . . P
O110 O 0.266(2) 0.5326(13) 0.8590(19) 0.078(15) Uiso 0.6 1 d . . P
O111 O 0.270(2) 0.5522(12) 0.9552(18) 0.049(12) Uiso 0.5 1 d . . P
O112 O 0.458(2) 0.6076(12) 0.6395(17) 0.085(14) Uiso 0.7 1 d . . P
O113 O 0.286(3) 0.5812(16) 0.751(2) 0.084(19) Uiso 0.5 1 d . . P
O114 O 0.374(2) 0.7185(11) 1.0844(17) 0.061(12) Uiso 0.6 1 d . . P
O115 O 0.424(2) 0.6653(12) 1.1480(18) 0.072(14) Uiso 0.6 1 d . . P
O116 O 0.803(5) 0.654(3) 0.636(4) 0.04(3) Uiso 0.2 1 d . . P
O117 O -0.166(3) 0.8978(16) 0.892(2) 0.033(16) Uiso 0.3 1 d . . P
O118 O 0.647(3) 0.6635(14) 0.653(2) 0.070(16) Uiso 0.5 1 d . . P
O119 O 0.088(2) 0.8876(11) 1.1163(17) 0.061(12) Uiso 0.6 1 d . . P
O120 O -0.137(4) 0.9433(19) 0.793(3) 0.05(2) Uiso 0.3 1 d . . P
O121 O 0.101(3) 0.6138(14) 0.862(2) 0.043(14) Uiso 0.4 1 d . . P
O122 O -0.214(3) 1.0656(17) 0.897(3) 0.064(19) Uiso 0.4 1 d . . P
O123 O 0.309(2) 0.9381(13) 0.9772(19) 0.079(15) Uiso 0.6 1 d . . P
C1 C 0.3867(11) 0.7733(6) 0.8326(10) 0.022(6) Uani 1 1 d . . .
C2 C 0.3971(16) 0.8101(7) 0.8405(12) 0.039(8) Uani 1 1 d . . .
H2A H 0.3577 0.8210 0.8456 0.059 Uiso 1 1 calc R U .
H2B H 0.4172 0.8194 0.8117 0.059 Uiso 1 1 calc R U .
H2C H 0.4232 0.8134 0.8692 0.059 Uiso 1 1 calc R U .
C3 C 0.1823(11) 0.7248(6) 0.8331(8) 0.015(5) Uiso 1 1 d . . .
C4 C 0.1730(13) 0.6884(8) 0.8406(11) 0.034(7) Uani 1 1 d . . .
H4A H 0.2113 0.6786 0.8522 0.052 Uiso 1 1 calc R U .
H4B H 0.1612 0.6783 0.8096 0.052 Uiso 1 1 calc R U .
H4C H 0.1407 0.6849 0.8648 0.052 Uiso 1 1 calc R U .

loop_
_atom_site_aniso_label
_atom_site_aniso_U_11
_atom_site_aniso_U_22
_atom_site_aniso_U_33
_atom_site_aniso_U_23
_atom_site_aniso_U_13
_atom_site_aniso_U_12
W1 0.0250(6) 0.0211(5) 0.0317(6) 0.0051(5) -0.0017(5) 0.0067(5)
W2 0.0276(6) 0.0155(5) 0.0274(6) 0.0069(4) -0.0027(5) 0.0005(4)
W3 0.0259(6) 0.0149(5) 0.0287(6) 0.0010(4) -0.0046(5) 0.0020(4)
W4 0.0282(6) 0.0224(5) 0.0294(6) 0.0070(5) -0.0099(5) -0.0020(5)
W5 0.0218(6) 0.0294(6) 0.0256(6) 0.0069(5) 0.0037(5) 0.0078(5)
W6 0.0249(6) 0.0197(5) 0.0173(5) 0.0002(4) -0.0023(4) 0.0036(4)
W7 0.0190(5) 0.0155(5) 0.0239(5) 0.0005(4) -0.0029(4) 0.0001(4)
W8 0.0240(6) 0.0201(5) 0.0205(5) 0.0062(4) 0.0020(4) 0.0008(4)
W9 0.0294(6) 0.0209(5) 0.0181(5) 0.0003(4) -0.0064(4) -0.0025(4)
W10 0.0189(5) 0.0245(6) 0.0308(6) 0.0069(5) -0.0050(5) -0.0029(4)
W11 0.0172(5) 0.0157(5) 0.0143(5) 0.0028(4) -0.0016(4) -0.0002(4)
W12 0.0452(8) 0.0199(6) 0.0441(7) 0.0017(5) 0.0090(6) 0.0086(5)
W13 0.0458(8) 0.0256(6) 0.0422(8) -0.0090(5) 0.0076(6) 0.0078(6)
W14 0.0408(8) 0.0291(7) 0.0480(8) -0.0009(6) 0.0096(6) 0.0161(6)
W15 0.0271(6) 0.0187(5) 0.0306(6) 0.0003(5) 0.0038(5) 0.0022(4)
W16 0.0329(6) 0.0213(6) 0.0263(6) 0.0058(5) 0.0043(5) 0.0073(5)
W17 0.0282(6) 0.0381(7) 0.0356(7) -0.0006(5) 0.0008(5) 0.0130(5)
W18 0.0425(8) 0.0316(7) 0.0402(7) -0.0030(6) 0.0176(6) 0.0095(6)
W19 0.0358(7) 0.0288(6) 0.0271(6) -0.0067(5) 0.0009(5) 0.0062(5)
W20 0.0389(7) 0.0283(6) 0.0239(6) 0.0013(5) 0.0125(5) 0.0042(5)
W21 0.0251(6) 0.0348(7) 0.0363(7) -0.0024(5) 0.0115(5) 0.0026(5)
W22 0.0220(6) 0.0190(5) 0.0226(5) 0.0017(4) 0.0047(4) 0.0043(4)
Cu1 0.0296(18) 0.0209(16) 0.0181(16) 0.0027(13) 0.0049(14) 0.0011(14)
Cu2 0.0225(17) 0.0191(16) 0.0180(15) 0.0023(12) 0.0036(13) 0.0016(13)
Cu3 0.0208(16) 0.0176(15) 0.0181(15) 0.0003(12) -0.0005(13) 0.0016(12)
Cu4 0.0220(17) 0.0205(16) 0.0261(17) 0.0000(13) -0.0055(14) 0.0026(13)
Cu5 0.0212(17) 0.0192(16) 0.0264(17) 0.0031(13) 0.0072(14) 0.0006(13)
Cu6 0.0210(16) 0.0154(15) 0.0214(16) 0.0008(12) 0.0008(13) 0.0014(12)
Cu7 0.0225(17) 0.0207(16) 0.0202(16) 0.0033(13) 0.0021(13) 0.0009(13)
Cu8 0.0278(19) 0.0262(18) 0.0222(17) 0.0032(14) 0.0043(14) -0.0005(14)
Na2 0.044(14) 0.082(18) 0.13(2) 0.000 0.000 0.002(12)
Na3 0.074(16) 0.075(16) 0.067(15) 0.003(13) 0.000 0.000
Na5 0.095(18) 0.069(14) 0.076(15) 0.007(12) -0.017(13) -0.020(13)
O1 0.042(13) 0.013(10) 0.065(15) 0.001(10) -0.004(11) 0.001(9)
O2 0.039(12) 0.011(9) 0.044(12) 0.016(8) -0.002(10) -0.001(8)
O3 0.063(15) 0.024(10) 0.024(11) -0.007(8) -0.012(10) 0.015(10)
O4 0.019(10) 0.038(12) 0.027(10) 0.005(9) -0.009(8) 0.006(8)
O5 0.018(9) 0.017(9) 0.041(11) -0.002(8) -0.007(8) 0.002(7)
O6 0.041(12) 0.015(9) 0.019(9) 0.006(7) 0.006(8) 0.004(8)
O7 0.033(11) 0.024(10) 0.022(10) 0.010(8) -0.001(8) 0.009(8)
O8 0.029(11) 0.033(11) 0.032(11) 0.007(9) 0.000(9) 0.008(9)
O9 0.035(12) 0.023(10) 0.032(11) 0.014(9) -0.008(9) -0.006(9)
O10 0.026(10) 0.011(8) 0.031(10) 0.006(7) -0.013(8) -0.010(7)
O11 0.027(11) 0.022(10) 0.040(12) -0.013(9) -0.004(9) 0.002(8)
O12 0.023(11) 0.030(11) 0.045(13) -0.003(9) 0.004(9) 0.009(8)
O13 0.028(10) 0.018(9) 0.018(9) 0.006(7) -0.004(8) 0.003(8)
O14 0.022(10) 0.037(12) 0.035(12) 0.010(9) -0.006(9) 0.003(9)
O15 0.034(11) 0.034(11) 0.020(10) 0.008(8) -0.008(8) -0.013(9)
O17 0.013(9) 0.020(9) 0.030(10) 0.000(8) -0.008(8) 0.007(7)
O18 0.020(10) 0.020(9) 0.029(10) 0.008(8) 0.000(8) 0.004(7)
O19 0.024(10) 0.019(9) 0.037(11) 0.003(8) 0.003(9) 0.002(8)
O20 0.024(11) 0.034(11) 0.037(12) 0.000(9) 0.008(9) 0.013(9)
O21 0.017(9) 0.036(11) 0.012(8) 0.006(8) -0.008(7) 0.006(8)
O22 0.045(13) 0.032(12) 0.035(12) -0.016(10) 0.000(10) -0.001(10)
O23 0.024(10) 0.017(9) 0.030(10) 0.011(8) 0.001(8) 0.002(8)
O24 0.028(11) 0.035(11) 0.027(10) 0.002(9) -0.003(9) -0.009(9)
O25 0.006(8) 0.034(10) 0.019(9) 0.007(8) 0.004(7) 0.008(7)
O26 0.053(14) 0.021(10) 0.028(11) 0.015(8) 0.007(10) 0.003(9)
O27 0.023(10) 0.032(10) 0.013(9) 0.004(7) -0.008(7) 0.002(8)
O28 0.039(12) 0.032(11) 0.029(11) -0.012(9) -0.006(9) 0.008(9)
O29 0.049(13) 0.013(9) 0.024(10) -0.001(8) -0.009(9) 0.004(9)
O30 0.017(10) 0.030(11) 0.046(13) 0.001(9) -0.006(9) -0.008(8)
O31 0.024(10) 0.020(10) 0.039(12) -0.005(8) -0.003(9) 0.013(8)
O32 0.018(9) 0.025(10) 0.027(10) 0.002(8) 0.008(8) -0.001(8)
O33 0.018(10) 0.036(11) 0.036(11) 0.027(9) 0.004(8) 0.009(8)
O36 0.030(10) 0.022(9) 0.007(8) -0.002(7) -0.001(7) 0.011(8)
O37 0.021(10) 0.031(11) 0.026(10) -0.002(8) 0.004(8) 0.001(8)
O38 0.041(13) 0.028(11) 0.037(12) 0.012(9) -0.016(10) 0.013(9)
O39 0.080(19) 0.020(11) 0.062(16) 0.002(11) 0.020(14) 0.000(12)
O40 0.049(15) 0.048(15) 0.060(16) -0.002(12) 0.004(12) 0.031(12)
O41 0.065(17) 0.038(14) 0.064(17) -0.024(12) 0.000(14) 0.000(12)
O42 0.073(17) 0.029(12) 0.036(13) 0.003(10) 0.007(12) 0.022(12)
O43 0.057(16) 0.022(11) 0.066(16) 0.002(11) 0.025(13) 0.012(11)
O44 0.050(15) 0.036(13) 0.049(14) -0.006(11) 0.000(12) 0.008(11)
O46 0.063(16) 0.024(11) 0.044(13) -0.001(10) 0.021(12) 0.012(11)
O47 0.041(13) 0.037(12) 0.030(11) -0.008(9) 0.006(10) 0.011(10)
O48 0.039(13) 0.049(13) 0.019(10) -0.002(9) 0.007(9) -0.002(10)
O49 0.028(11) 0.032(11) 0.025(10) -0.004(8) 0.012(8) 0.009(9)
O50 0.043(14) 0.051(15) 0.043(13) -0.005(11) 0.010(11) 0.012(11)
O51 0.025(11) 0.033(12) 0.066(16) -0.009(11) 0.004(11) 0.003(9)
O52 0.038(13) 0.050(14) 0.028(11) 0.011(10) 0.006(10) 0.006(10)
O53 0.027(11) 0.031(11) 0.052(14) -0.002(10) 0.017(10) -0.004(9)
O54 0.030(10) 0.026(10) 0.014(9) 0.004(7) 0.003(8) 0.019(8)
O55 0.044(13) 0.034(12) 0.036(12) 0.010(10) 0.010(10) -0.003(10)
O57 0.10(2) 0.059(17) 0.030(13) 0.011(12) -0.009(14) 0.023(16)
O59 0.025(11) 0.050(14) 0.057(15) -0.016(12) 0.024(11) -0.001(10)
O60 0.046(14) 0.044(13) 0.039(13) 0.004(11) 0.013(11) 0.018(11)
O61 0.050(14) 0.038(12) 0.028(11) 0.005(9) -0.003(10) 0.010(11)
O62 0.030(12) 0.069(16) 0.031(12) -0.007(11) 0.001(10) -0.001(11)
O63 0.051(14) 0.024(11) 0.035(12) -0.008(9) -0.003(10) 0.003(10)
O64 0.032(11) 0.040(12) 0.015(9) -0.004(8) -0.008(8) 0.016(9)
O65 0.028(11) 0.037(11) 0.021(10) 0.008(8) 0.005(8) 0.017(9)
O66 0.025(10) 0.030(11) 0.025(10) -0.004(8) -0.006(8) 0.009(8)
O67 0.037(12) 0.037(12) 0.029(11) 0.002(9) 0.009(9) -0.006(10)
O68 0.074(17) 0.033(12) 0.026(11) -0.009(9) 0.013(11) 0.005(12)
O69 0.037(12) 0.026(10) 0.027(11) 0.003(8) 0.016(9) 0.006(9)
O70 0.034(11) 0.034(11) 0.011(9) 0.000(8) 0.002(8) 0.020(9)
O71 0.033(12) 0.040(12) 0.031(11) -0.003(9) -0.001(9) -0.006(10)
O72 0.036(12) 0.036(11) 0.025(10) -0.009(9) 0.001(9) 0.009(9)
O73 0.009(8) 0.027(10) 0.025(10) 0.004(8) 0.009(7) 0.007(7)
O74 0.045(13) 0.015(9) 0.030(11) -0.006(8) -0.020(9) -0.005(9)
O75 0.037(12) 0.028(11) 0.023(10) 0.005(8) 0.009(9) 0.003(9)
O76 0.034(13) 0.055(15) 0.058(16) -0.017(12) 0.026(12) -0.013(11)
O78 0.025(10) 0.026(10) 0.022(10) -0.003(8) 0.000(8) 0.006(8)
O79 0.071(17) 0.025(11) 0.028(11) 0.001(9) 0.005(11) 0.012(11)
O80 0.11(2) 0.017(10) 0.023(11) 0.014(9) 0.020(13) 0.013(12)
O81 0.013(9) 0.019(9) 0.034(11) -0.007(8) 0.003(8) 0.000(7)
O82 0.024(10) 0.024(10) 0.016(9) 0.001(7) 0.010(8) 0.000(8)
O83 0.027(10) 0.012(8) 0.015(9) 0.005(7) -0.003(7) -0.005(7)
O84 0.023(10) 0.012(8) 0.020(9) 0.002(7) 0.007(7) 0.000(7)
O85 0.028(11) 0.037(12) 0.056(14) -0.014(11) -0.009(10) 0.011(10)
O86 0.022(10) 0.020(10) 0.045(12) 0.000(9) -0.015(9) -0.007(8)
O87 0.018(10) 0.027(10) 0.031(10) 0.005(8) 0.009(8) 0.002(8)
O88 0.014(9) 0.019(9) 0.024(10) 0.006(7) 0.005(7) 0.004(7)
O90 0.018(10) 0.035(12) 0.053(14) 0.005(10) 0.012(10) 0.012(9)
O91 0.017(9) 0.012(9) 0.043(12) 0.005(8) -0.002(8) 0.006(7)
O92 0.032(11) 0.012(8) 0.020(9) 0.007(7) -0.002(8) -0.003(8)
O93 0.022(9) 0.009(8) 0.018(9) 0.006(7) -0.004(7) 0.008(7)
O94 0.036(11) 0.022(10) 0.012(9) 0.002(7) 0.003(8) -0.008(8)
O96 0.048(14) 0.034(12) 0.042(13) 0.004(10) 0.011(11) -0.010(11)
O101 0.060(18) 0.08(2) 0.071(19) -0.015(16) 0.003(15) -0.031(16)
O102 0.13(3) 0.06(2) 0.19(4) 0.05(2) 0.12(3) 0.03(2)
O103 0.043(13) 0.054(15) 0.045(13) 0.015(12) -0.018(11) -0.001(12)
O104 0.08(2) 0.050(17) 0.12(3) -0.014(18) 0.04(2) 0.009(15)
C1 0.004(11) 0.019(13) 0.043(16) 0.018(12) 0.003(11) -0.001(10)
C2 0.05(2) 0.019(14) 0.047(19) -0.002(13) 0.034(17) 0.002(14)
C4 0.018(15) 0.06(2) 0.030(16) 0.003(14) 0.000(12) 0.002(14)

loop_
_atom_type_symbol
_atom_type_description
_atom_type_scat_dispersion_real
_atom_type_scat_dispersion_imag
_atom_type_scat_source
W W -0.8490 6.8722 'International Tables Vol C Tables 4.2.6.8 and 6.1.1.4'
Cu Cu 0.3201 1.2651 'International Tables Vol C Tables 4.2.6.8 and 6.1.1.4'
Na Na 0.0362 0.0249 'International Tables Vol C Tables 4.2.6.8 and 6.1.1.4'
O O 0.0106 0.0060 'International Tables Vol C Tables 4.2.6.8 and 6.1.1.4'
C C 0.0033 0.0016 'International Tables Vol C Tables 4.2.6.8 and 6.1.1.4'
H H 0.0000 0.0000 'International Tables Vol C Tables 4.2.6.8 and 6.1.1.4'

loop_
_geom_angle_atom_site_label_1
_geom_angle_atom_site_label_2
_geom_angle_atom_site_label_3
_geom_angle
_geom_angle_site_symmetry_1
_geom_angle_site_symmetry_3
O1 W1 O12 104.6(10) . .
O1 W1 O6 101.1(9) . .
O12 W1 O6 97.7(8) . .
O1 W1 O7 100.3(9) . .
O12 W1 O7 92.6(8) . .
O6 W1 O7 153.1(8) . .
O1 W1 O4 94.3(9) . .
O12 W1 O4 160.5(8) . .
O6 W1 O4 83.1(7) . .
O7 W1 O4 79.2(7) . .
O1 W1 O13 167.1(9) . .
O12 W1 O13 88.2(7) . .
O6 W1 O13 75.0(7) . .
O7 W1 O13 80.6(7) . .
O4 W1 O13 73.1(7) . .
O2 W2 O9 103.8(9) . .
O2 W2 O5 100.2(9) . .
O9 W2 O5 98.3(8) . .
O2 W2 O8 101.0(9) . .
O9 W2 O8 93.4(8) . .
O5 W2 O8 152.5(8) . .
O2 W2 O4 95.3(8) . .
O9 W2 O4 160.5(8) . .
O5 W2 O4 81.9(7) . .
O8 W2 O4 79.0(8) . .
O2 W2 O13 167.2(8) . .
O9 W2 O13 88.6(8) . .
O5 W2 O13 74.5(7) . .
O8 W2 O13 81.0(7) . .
O4 W2 O13 72.6(7) . .
O3 W3 O11 104.5(9) . .
O3 W3 O10 103.3(9) . .
O11 W3 O10 93.5(8) . .
O3 W3 O5 97.2(9) . .
O11 W3 O5 157.2(8) . .
O10 W3 O5 88.2(7) . .
O3 W3 O6 96.7(9) . .
O11 W3 O6 88.0(8) . .
O10 W3 O6 158.9(8) . .
O5 W3 O6 82.5(7) . .
O3 W3 O13 163.7(8) . .
O11 W3 O13 86.4(7) . .
O10 W3 O13 87.8(7) . .
O5 W3 O13 70.9(7) . .
O6 W3 O13 71.2(7) . .
O38 W4 O7 101.6(9) . .
O38 W4 O8 101.9(9) . .
O7 W4 O8 88.3(9) . .
O38 W4 O15 98.4(9) . .
O7 W4 O15 160.1(8) . .
O8 W4 O15 88.0(8) . .
O38 W4 O14 97.8(9) . .
O7 W4 O14 89.1(9) . .
O8 W4 O14 160.2(8) . .
O15 W4 O14 87.8(8) . .
O38 W4 O16 168.4(8) . .
O7 W4 O16 86.9(7) . .
O8 W4 O16 86.1(7) . .
O15 W4 O16 73.3(7) . .
O14 W4 O16 74.2(7) . .
O20 W5 O31 101.1(9) . .
O20 W5 O19 102.5(9) . .
O31 W5 O19 96.0(8) . .
O20 W5 O21 98.9(9) . .
O31 W5 O21 94.9(8) . .
O19 W5 O21 153.6(8) . .
O20 W5 O12 88.6(8) . .
O31 W5 O12 170.3(8) . .
O19 W5 O12 81.9(8) . .
O21 W5 O12 83.3(8) . .
O20 W5 O18 168.7(8) . .
O31 W5 O18 88.4(8) . .
O19 W5 O18 82.4(7) . .
O21 W5 O18 74.0(7) . .
O12 W5 O18 81.9(7) . .
O20 W5 Na10 35(4) . 4_666
O31 W5 Na10 89(4) . 4_666
O19 W5 Na10 71(4) . 4_666
O21 W5 Na10 133(4) . 4_666
O12 W5 Na10 99(4) . 4_666
O18 W5 Na10 153(4) . 4_666
O22 W6 O37 100.5(9) . .
O22 W6 O23 101.8(9) . .
O37 W6 O23 93.8(8) . .
O22 W6 O21 100.1(9) . .
O37 W6 O21 96.1(8) . .
O23 W6 O21 153.9(7) . .
O22 W6 O11 93.5(9) . .
O37 W6 O11 165.7(8) . .
O23 W6 O11 80.9(7) . .
O21 W6 O11 83.7(8) . .
O22 W6 O18 171.8(8) . .
O37 W6 O18 84.7(7) . .
O23 W6 O18 84.1(7) . .
O21 W6 O18 72.9(7) . .
O11 W6 O18 81.6(7) . .
O24 W7 O35 103.0(8) . .
O24 W7 O23 103.9(8) . .
O35 W7 O23 93.9(7) . .
O24 W7 O25 100.2(8) . .
O35 W7 O25 93.3(7) . .
O23 W7 O25 152.5(7) . .
O24 W7 O10 93.2(8) . .
O35 W7 O10 163.8(7) . .
O23 W7 O10 81.8(7) . .
O25 W7 O10 83.9(7) . .
O24 W7 O17 170.8(8) . .
O35 W7 O17 82.6(6) . .
O23 W7 O17 82.8(7) . .
O25 W7 O17 71.9(7) . .
O10 W7 O17 81.4(6) . .
O26 W8 O34 101.0(9) . .
O26 W8 O27 101.9(9) . .
O34 W8 O27 92.5(8) . .
O26 W8 O25 99.3(9) . .
O34 W8 O25 98.5(8) . .
O27 W8 O25 153.7(7) . .
O26 W8 O9 87.4(8) . .
O34 W8 O9 170.2(8) . .
O27 W8 O9 80.7(8) . .
O25 W8 O9 85.0(7) . .
O26 W8 O17 167.0(8) . .
O34 W8 O17 91.1(7) . .
O27 W8 O17 82.3(7) . .
O25 W8 O17 73.7(6) . .
O9 W8 O17 81.1(7) . .
O28 W9 O33 104.9(9) . .
O28 W9 O27 101.5(9) . .
O33 W9 O27 87.3(8) . .
O28 W9 O15 102.8(9) . .
O33 W9 O15 152.0(9) . .
O27 W9 O15 90.5(8) . .
O28 W9 O29 97.5(9) . .
O33 W9 O29 86.4(8) . .
O27 W9 O29 161.0(7) . .
O15 W9 O29 86.7(8) . .
O28 W9 O16 172.6(9) . .
O33 W9 O16 74.9(8) . .
O27 W9 O16 85.9(7) . .
O15 W9 O16 77.1(7) . .
O29 W9 O16 75.1(7) . .
O28 W9 W11 138.4(7) . .
O33 W9 W11 33.4(6) . .
O27 W9 W11 82.1(5) . .
O15 W9 W11 118.7(6) . .
O29 W9 W11 82.7(5) . .
O16 W9 W11 41.8(4) . .
O30 W10 O32 103.1(8) . .
O30 W10 O19 102.6(9) . .
O32 W10 O19 90.4(8) . .
O30 W10 O14 101.2(9) . .
O32 W10 O14 155.3(8) . .
O19 W10 O14 88.2(8) . .
O30 W10 O29 97.5(9) . .
O32 W10 O29 87.0(8) . .
O19 W10 O29 159.8(8) . .
O14 W10 O29 85.9(8) . .
O30 W10 O16 171.9(8) . .
O32 W10 O16 77.9(7) . .
O19 W10 O16 85.4(7) . .
O14 W10 O16 77.4(7) . .
O29 W10 O16 74.4(7) . .
O30 W10 W11 139.5(7) . .
O32 W10 W11 36.4(5) . .
O19 W10 W11 83.5(6) . .
O14 W10 W11 119.1(6) . .
O29 W10 W11 82.5(6) . .
O16 W10 W11 41.9(4) . .
O36 W11 O17 103.1(8) . .
O36 W11 O18 102.1(7) . .
O17 W11 O18 98.0(8) . .
O36 W11 O33 93.0(7) . .
O17 W11 O33 88.4(8) . .
O18 W11 O33 161.7(8) . .
O36 W11 O32 90.9(8) . .
O17 W11 O32 163.3(7) . .
O18 W11 O32 87.8(8) . .
O33 W11 O32 81.6(7) . .
O36 W11 O16 163.5(8) . .
O17 W11 O16 88.5(7) . .
O18 W11 O16 87.6(7) . .
O33 W11 O16 75.4(7) . .
O32 W11 O16 76.1(7) . .
O36 W11 W10 123.5(6) . .
O17 W11 W10 132.2(5) . .
O18 W11 W10 83.3(6) . .
O33 W11 W10 79.7(5) . .
O32 W11 W10 32.7(5) . .
O16 W11 W10 43.8(5) . .
O36 W11 W9 125.2(5) . .
O17 W11 W9 84.4(5) . .
O18 W11 W9 131.0(5) . .
O33 W11 W9 32.4(5) . .
O32 W11 W9 80.0(5) . .
O16 W11 W9 43.3(5) . .
W10 W11 W9 61.44(3) . .
O39 W12 O45 103.0(11) . .
O39 W12 O46 102.4(12) . .
O45 W12 O46 92.1(10) . .
O39 W12 O44 96.5(11) . .
O45 W12 O44 159.7(9) . .
O46 W12 O44 89.3(9) . .
O39 W12 O42 98.6(11) . .
O45 W12 O42 87.7(9) . .
O46 W12 O42 158.5(9) . .
O44 W12 O42 83.8(9) . .
O39 W12 O49 164.2(9) . .
O45 W12 O49 88.5(8) . .
O46 W12 O49 87.9(9) . .
O44 W12 O49 71.3(8) . .
O42 W12 O49 70.7(8) . .
O39 W12 Na1 19.2(10) . .
O45 W12 Na1 115.2(7) . .
O46 W12 Na1 86.8(7) . .
O44 W12 Na1 85.1(7) . .
O42 W12 Na1 112.7(7) . .
O49 W12 Na1 155.9(6) . .
O41 W13 O47 106.1(11) . .
O41 W13 O44 99.2(11) . .
O47 W13 O44 97.6(10) . .
O41 W13 O48 101.2(11) . .
O47 W13 O48 92.3(10) . .
O44 W13 O48 153.9(9) . .
O41 W13 O43 93.3(11) . .
O47 W13 O43 160.4(9) . .
O44 W13 O43 81.8(9) . .
O48 W13 O43 80.9(9) . .
O41 W13 O49 165.3(10) . .
O47 W13 O49 88.1(8) . .
O44 W13 O49 74.8(9) . .
O48 W13 O49 81.4(8) . .
O43 W13 O49 72.7(8) . .
O40 W14 O52 104.0(11) . .
O40 W14 O42 101.3(11) . .
O52 W14 O42 97.2(10) . .
O40 W14 O51 99.9(11) . .
O52 W14 O51 92.1(9) . .
O42 W14 O51 154.0(10) . .
O40 W14 O43 96.4(10) . .
O52 W14 O43 159.1(9) . .
O42 W14 O43 82.8(9) . .
O51 W14 O43 80.0(9) . .
O40 W14 O49 168.2(10) . .
O52 W14 O49 87.6(8) . .
O42 W14 O49 74.8(8) . .
O51 W14 O49 81.4(8) . .
O43 W14 O49 72.2(8) . .
O40 W14 Na7' 34.6(10) . .
O52 W14 Na7' 88.5(9) . .
O42 W14 Na7' 134.6(9) . .
O51 W14 Na7' 69.6(8) . .
O43 W14 Na7' 106.4(8) . .
O49 W14 Na7' 150.6(7) . .
O53 W15 O74 101.8(10) . .
O53 W15 O54 102.6(10) . .
O74 W15 O54 92.2(8) . .
O53 W15 O63 100.3(10) . .
O74 W15 O63 96.4(8) . .
O54 W15 O63 153.3(9) . .
O53 W15 O46 91.9(10) . .
O74 W15 O46 165.5(10) . .
O54 W15 O46 80.2(9) . .
O63 W15 O46 85.5(9) . .
O53 W15 O64 170.5(9) . .
O74 W15 O64 84.9(8) . .
O54 W15 O64 83.5(7) . .
O63 W15 O64 72.2(8) . .
O46 W15 O64 82.0(8) . .
O55 W16 O75 100.5(9) . .
O55 W16 O54 103.3(9) . .
O75 W16 O54 93.6(8) . .
O55 W16 O56 100.2(10) . .
O75 W16 O56 97.0(9) . .
O54 W16 O56 151.9(8) . .
O55 W16 O45 92.6(9) . .
O75 W16 O45 166.7(8) . .
O54 W16 O45 81.0(8) . .
O56 W16 O45 82.8(9) . .
O55 W16 O65 171.1(8) . .
O75 W16 O65 84.9(8) . .
O54 W16 O65 83.3(7) . .
O56 W16 O65 71.9(8) . .
O45 W16 O65 82.4(7) . .
O57 W17 O71 102.5(12) . .
O57 W17 O56 98.5(12) . .
O71 W17 O56 95.9(10) . .
O57 W17 O58 103.2(11) . .
O71 W17 O58 92.0(9) . .
O56 W17 O58 154.7(9) . .
O57 W17 O52 88.6(11) . .
O71 W17 O52 168.7(9) . .
O56 W17 O52 83.8(9) . .
O58 W17 O52 83.8(8) . .
O57 W17 O65 167.7(11) . .
O71 W17 O65 87.8(8) . .
O56 W17 O65 73.6(8) . .
O58 W17 O65 82.8(8) . .
O52 W17 O65 81.3(8) . .
O57 W17 Na6 34.3(12) . .
O71 W17 Na6 95.9(9) . .
O56 W17 Na6 132.8(9) . .
O58 W17 Na6 69.8(9) . .
O52 W17 Na6 92.5(9) . .
O65 W17 Na6 152.4(8) . .
O50 W18 O51 102.0(10) . .
O50 W18 O48 101.7(10) . .
O51 W18 O48 88.9(9) . .
O50 W18 O59 98.2(10) . .
O51 W18 O59 90.1(10) . .
O48 W18 O59 159.8(8) . .
O50 W18 O60 97.1(10) . .
O51 W18 O60 160.8(9) . .
O48 W18 O60 86.4(10) . .
O59 W18 O60 87.9(10) . .
O50 W18 O66 167.3(9) . .
O51 W18 O66 88.0(8) . .
O48 W18 O66 86.0(8) . .
O59 W18 O66 73.8(7) . .
O60 W18 O66 73.1(7) . .
O62 W19 O72 102.3(10) . .
O62 W19 O63 99.8(10) . .
O72 W19 O63 93.0(9) . .
O62 W19 O61 101.3(9) . .
O72 W19 O61 95.5(9) . .
O63 W19 O61 155.0(9) . .
O62 W19 O47 88.4(10) . .
O72 W19 O47 169.2(9) . .
O63 W19 O47 85.1(8) . .
O61 W19 O47 82.2(8) . .
O62 W19 O64 167.9(10) . .
O72 W19 O64 88.3(8) . .
O63 W19 O64 73.6(8) . .
O61 W19 O64 83.2(8) . .
O47 W19 O64 81.0(7) . .
O68 W20 O70 103.1(9) . .
O68 W20 O61 101.6(10) . .
O70 W20 O61 88.3(9) . .
O68 W20 O60 102.8(10) . .
O70 W20 O60 154.0(9) . .
O61 W20 O60 89.5(10) . .
O68 W20 O67 95.1(10) . .
O70 W20 O67 87.7(9) . .
O61 W20 O67 163.3(8) . .
O60 W20 O67 87.1(10) . .
O68 W20 O66 171.6(10) . .
O70 W20 O66 76.7(7) . .
O61 W20 O66 86.8(8) . .
O60 W20 O66 77.3(8) . .
O67 W20 O66 76.5(8) . .
O68 W20 W22 138.3(7) . .
O70 W20 W22 35.3(5) . .
O61 W20 W22 83.0(6) . .
O60 W20 W22 118.8(7) . .
O67 W20 W22 84.4(6) . .
O66 W20 W22 41.8(5) . .
O76 W21 O58 100.8(11) . .
O76 W21 O69 104.4(10) . .
O58 W21 O69 88.9(9) . .
O76 W21 O59 101.1(10) . .
O58 W21 O59 90.1(10) . .
O69 W21 O59 154.2(9) . .
O76 W21 O67 97.0(11) . .
O58 W21 O67 162.2(9) . .
O69 W21 O67 88.4(8) . .
O59 W21 O67 84.7(10) . .
O76 W21 O66 171.9(10) . .
O58 W21 O66 87.2(8) . .
O69 W21 O66 77.1(8) . .
O59 W21 O66 77.1(8) . .
O67 W21 O66 75.1(8) . .
O76 W21 W22 140.0(7) . .
O58 W21 W22 84.0(7) . .
O69 W21 W22 35.6(6) . .
O59 W21 W22 118.7(6) . .
O67 W21 W22 83.6(6) . .
O66 W21 W22 41.8(5) . .
O73 W22 O65 102.7(8) . .
O73 W22 O64 101.6(8) . .
O65 W22 O64 97.8(9) . .
O73 W22 O70 92.2(7) . .
O65 W22 O70 162.3(8) . .
O64 W22 O70 88.5(8) . .
O73 W22 O69 91.6(8) . .
O65 W22 O69 88.0(9) . .
O64 W22 O69 164.0(8) . .
O70 W22 O69 81.8(8) . .
O73 W22 O66 163.7(8) . .
O65 W22 O66 87.9(7) . .
O64 W22 O66 89.1(8) . .
O70 W22 O66 75.6(7) . .
O69 W22 O66 76.2(7) . .
O73 W22 W20 124.7(6) . .
O65 W22 W20 131.2(6) . .
O64 W22 W20 84.6(6) . .
O70 W22 W20 32.6(5) . .
O69 W22 W20 80.4(5) . .
O66 W22 W20 43.3(5) . .
O73 W22 W21 124.1(6) . .
O65 W22 W21 84.0(6) . .
O64 W22 W21 132.9(6) . .
O70 W22 W21 79.6(6) . .
O69 W22 W21 32.7(5) . .
O66 W22 W21 43.8(5) . .
W20 W22 W21 61.36(4) . .
O80 Cu1 O79 92.9(9) . .
O80 Cu1 O78 172.5(10) . .
O79 Cu1 O78 91.6(8) . .
O80 Cu1 O78 93.2(8) . 4_566
O79 Cu1 O78 173.7(8) . 4_566
O78 Cu1 O78 82.1(8) . 4_566
O80 Cu1 O77 90.0(12) . .
O79 Cu1 O77 90.6(11) . .
O78 Cu1 O77 95.9(10) . .
O78 Cu1 O77 91.1(10) 4_566 .
O80 Cu1 Cu1 134.1(6) . 4_566
O79 Cu1 Cu1 131.5(6) . 4_566
O78 Cu1 Cu1 43.2(5) . 4_566
O78 Cu1 Cu1 43.0(5) 4_566 4_566
O77 Cu1 Cu1 80.1(8) . 4_566
O37 Cu2 O83 93.2(7) . .
O37 Cu2 O78 89.4(8) . .
O83 Cu2 O78 175.4(7) . .
O37 Cu2 O81 173.3(8) . .
O83 Cu2 O81 92.3(7) . .
O78 Cu2 O81 84.8(7) . .
O37 Cu2 O36 89.3(7) . .
O83 Cu2 O36 81.7(7) . .
O78 Cu2 O36 102.1(7) . .
O81 Cu2 O36 95.3(7) . .
O37 Cu2 Cu3 107.5(6) . .
O83 Cu2 Cu3 38.1(5) . .
O78 Cu2 Cu3 144.0(5) . .
O81 Cu2 Cu3 79.2(5) . .
O36 Cu2 Cu3 48.5(4) . .
O35 Cu3 O83 97.7(7) . .
O35 Cu3 O84 85.1(7) . .
O83 Cu3 O84 174.3(7) . .
O35 Cu3 O82 169.6(7) . .
O83 Cu3 O82 92.1(7) . .
O84 Cu3 O82 84.8(7) . .
O35 Cu3 O36 90.6(6) . .
O83 Cu3 O36 82.8(7) . .
O84 Cu3 O36 102.2(7) . .
O82 Cu3 O36 94.3(7) . .
O35 Cu3 Cu2 111.8(5) . .
O83 Cu3 Cu2 38.6(5) . .
O84 Cu3 Cu2 144.4(5) . .
O82 Cu3 Cu2 78.2(5) . .
O36 Cu3 Cu2 49.1(4) . .
O85 Cu4 O84 93.7(8) . .
O85 Cu4 O86 93.0(8) . .
O84 Cu4 O86 171.1(8) . .
O85 Cu4 O87 174.5(9) . .
O84 Cu4 O87 80.8(8) . .
O86 Cu4 O87 92.3(8) . .
O85 Cu4 Cu5 132.4(7) . .
O84 Cu4 Cu5 42.8(5) . .
O86 Cu4 Cu5 132.7(6) . .
O87 Cu4 Cu5 42.9(5) . .
O90 Cu5 O84 173.8(8) . .
O90 Cu5 O87 92.4(8) . .
O84 Cu5 O87 82.0(7) . .
O90 Cu5 O91 93.2(8) . .
O84 Cu5 O91 92.1(7) . .
O87 Cu5 O91 171.4(8) . .
O90 Cu5 Cu4 132.3(6) . .
O84 Cu5 Cu4 43.5(5) . .
O87 Cu5 Cu4 43.5(5) . .
O91 Cu5 Cu4 133.0(5) . .
O74 Cu6 O87 89.9(8) . .
O74 Cu6 O88 94.1(8) . .
O87 Cu6 O88 174.3(7) . .
O74 Cu6 O92 173.4(8) . .
O87 Cu6 O92 84.9(7) . .
O88 Cu6 O92 90.9(7) . .
O74 Cu6 O73 90.9(8) . .
O87 Cu6 O73 102.2(7) . .
O88 Cu6 O73 81.8(7) . .
O92 Cu6 O73 94.0(7) . .
O74 Cu6 Cu7 108.7(6) . .
O87 Cu6 Cu7 143.4(6) . .
O88 Cu6 Cu7 38.2(5) . .
O92 Cu6 Cu7 77.8(5) . .
O73 Cu6 Cu7 48.2(5) . .
O75 Cu7 O88 93.7(8) . .
O75 Cu7 O94 90.3(8) . .
O88 Cu7 O94 174.3(8) . .
O75 Cu7 O93 173.1(8) . .
O88 Cu7 O93 90.9(7) . .
O94 Cu7 O93 84.8(7) . .
O75 Cu7 O73 90.6(7) . .
O88 Cu7 O73 82.1(7) . .
O94 Cu7 O73 101.9(7) . .
O93 Cu7 O73 95.1(6) . .
O75 Cu7 Cu6 108.4(6) . .
O88 Cu7 Cu6 39.0(5) . .
O94 Cu7 Cu6 142.7(5) . .
O93 Cu7 Cu6 78.4(5) . .
O73 Cu7 Cu6 47.8(4) . .
O96 Cu8 O94 174.5(9) . .
O96 Cu8 O95 91.2(9) . .
O94 Cu8 O95 93.7(8) . .
O96 Cu8 O94 94.6(8) . 4_566
O94 Cu8 O94 80.2(8) . 4_566
O95 Cu8 O94 170.4(9) . 4_566
O96 Cu8 O97 92.6(10) . .
O94 Cu8 O97 89.8(9) . .
O95 Cu8 O97 91.7(10) . .
O94 Cu8 O97 95.6(9) 4_566 .
O96 Cu8 Cu8 132.9(7) . 4_566
O94 Cu8 Cu8 42.9(5) . 4_566
O95 Cu8 Cu8 134.7(7) . 4_566
O94 Cu8 Cu8 41.7(5) 4_566 4_566
O97 Cu8 Cu8 78.9(7) . 4_566
O39 Na1 O39 174.5(18) 2_575 .
O39 Na1 W12 166.6(8) 2_575 .
O39 Na1 W12 17.4(8) . .
O39 Na1 W12 17.4(8) 2_575 2_575
O39 Na1 W12 166.6(8) . 2_575
W12 Na1 W12 157.9(5) . 2_575
O111 Na2 O111 148(3) . 2_565
O111 Na2 O101 93.5(14) . 2_565
O111 Na2 O101 81.0(14) 2_565 2_565
O111 Na2 O101 81.0(14) . .
O111 Na2 O101 93.5(14) 2_565 .
O101 Na2 O101 160(2) 2_565 .
O111 Na2 Na9 77.2(15) . .
O111 Na2 Na9 134.7(17) 2_565 .
O101 Na2 Na9 107.1(12) 2_565 .
O101 Na2 Na9 90.3(11) . .
O111 Na2 Na9 134.7(17) . 2_565
O111 Na2 Na9 77.2(15) 2_565 2_565
O101 Na2 Na9 90.3(11) 2_565 2_565
O101 Na2 Na9 107.1(12) . 2_565
Na9 Na2 Na9 58.6(15) . 2_565
O111 Na2 Na8 108.3(19) . 2_565
O111 Na2 Na8 48.3(17) 2_565 2_565
O101 Na2 Na8 42.7(14) 2_565 2_565
O101 Na2 Na8 121.2(16) . 2_565
Na9 Na2 Na8 148.4(14) . 2_565
Na9 Na2 Na8 104.8(13) 2_565 2_565
O111 Na2 Na8 48.3(17) . .
O111 Na2 Na8 108.3(19) 2_565 .
O101 Na2 Na8 121.2(16) 2_565 .
O101 Na2 Na8 42.7(14) . .
Na9 Na2 Na8 104.8(13) . .
Na9 Na2 Na8 148.4(14) 2_565 .
Na8 Na2 Na8 101(2) 2_565 .
O88 Na3 O88 120.8(13) 4_566 .
O88 Na3 O83 119.0(5) 4_566 4_566
O88 Na3 O83 89.7(5) . 4_566
O88 Na3 O83 89.7(5) 4_566 .
O88 Na3 O83 119.0(5) . .
O83 Na3 O83 121.8(12) 4_566 .
O106 Na4 O118 83(2) . .
O106 Na4 O77 100(2) . .
O118 Na4 O77 94(2) . .
O106 Na4 O116 92(3) . .
O118 Na4 O116 79(3) . .
O77 Na4 O116 165(3) . .
O106 Na4 Na6 118(2) . 4_666
O118 Na4 Na6 77(2) . 4_666
O77 Na4 Na6 139(2) . 4_666
O116 Na4 Na6 27(2) . 4_666
O113 Na5 O108 102(2) . .
O113 Na5 O55 84.6(19) . 4_566
O108 Na5 O55 93.7(17) . 4_566
O113 Na5 O110 101(2) . .
O108 Na5 O110 91(2) . .
O55 Na5 O110 171.6(18) 4_566 .
O113 Na5 O24 87.3(19) . .
O108 Na5 O24 167.6(19) . .
O55 Na5 O24 95.1(11) 4_566 .
O110 Na5 O24 79.2(15) . .
O113 Na5 Na8 159(3) . .
O108 Na5 Na8 94(2) . .
O55 Na5 Na8 108(2) 4_566 .
O110 Na5 Na8 65(2) . .
O24 Na5 Na8 75(2) . .
O116 Na6 O57 117(4) 4_466 .
O116 Na6 O117 64(4) 4_466 .
O57 Na6 O117 89(2) . .
O116 Na6 Na10 136(6) 4_466 .
O57 Na6 Na10 90(4) . .
O117 Na6 Na10 156(5) . .
O116 Na6 W17 93(4) 4_466 .
O57 Na6 W17 23.6(7) . .
O117 Na6 W17 78.4(18) . .
Na10 Na6 W17 108(4) . .
O116 Na6 Na4 53(4) 4_466 4_466
O57 Na6 Na4 134.8(18) . 4_466
O117 Na6 Na4 114(2) . 4_466
Na10 Na6 Na4 83(4) . 4_466
W17 Na6 Na4 120.9(13) . 4_466
O116 Na6 Na7' 86(4) 4_466 .
O57 Na6 Na7' 87.7(14) . .
O117 Na6 Na7' 24.4(16) . .
Na10 Na6 Na7' 132(4) . .
W17 Na6 Na7' 86.1(10) . .
Na4 Na6 Na7' 129.0(14) 4_466 .
O41 Na7 O40 104.0(16) 5_577 .
O41 Na7 O122 79.8(19) 5_577 .
O40 Na7 O122 176(2) . .
O41 Na7 Na7' 117.6(16) 5_577 .
O40 Na7 Na7' 52.4(11) . .
O122 Na7 Na7' 125(2) . .
O117 Na7' O40 103(2) . .
O117 Na7' O122 82(3) . 2_475
O40 Na7' O122 168(2) . 2_475
O117 Na7' Na7 157(3) . .
O40 Na7' Na7 54.7(11) . .
O122 Na7' Na7 118(2) 2_475 .
O117 Na7' W14 80(2) . .
O40 Na7' W14 24.7(7) . .
O122 Na7' W14 163(2) 2_475 .
Na7 Na7' W14 78.6(10) . .
O117 Na7' Na6 31(2) . .
O40 Na7' Na6 105.2(13) . .
O122 Na7' Na6 74.0(19) 2_475 .
Na7 Na7' Na6 139.7(14) . .
W14 Na7' Na6 90.2(9) . .
Na5 Na8 O38 133(3) . 6_557
Na5 Na8 O110 57(2) . .
O38 Na8 O110 122(3) 6_557 .
Na5 Na8 O121 83(3) . .
O38 Na8 O121 73(2) 6_557 .
O110 Na8 O121 137(4) . .
Na5 Na8 O101 148(3) . .
O38 Na8 O101 73(2) 6_557 .
O110 Na8 O101 94(3) . .
O121 Na8 O101 128(3) . .
Na5 Na8 O24 52.0(16) . .
O38 Na8 O24 83(2) 6_557 .
O110 Na8 O24 66(2) . .
O121 Na8 O24 77(2) . .
O101 Na8 O24 134(3) . .
Na5 Na8 O111 105(3) . .
O38 Na8 O111 66(2) 6_557 .
O110 Na8 O111 58(2) . .
O121 Na8 O111 129(3) . .
O101 Na8 O111 64(2) . .
O24 Na8 O111 70(2) . .
Na5 Na8 Na2 117(3) . .
O38 Na8 Na2 81(2) 6_557 .
O110 Na8 Na2 61(2) . .
O121 Na8 Na2 154(3) . .
O101 Na8 Na2 37.0(12) . .
O24 Na8 Na2 102(2) . .
O111 Na8 Na2 34.3(13) . .
O102 Na9 O1 167(2) . 6_557
O102 Na9 O105 85.5(19) . .
O1 Na9 O105 91.3(17) 6_557 .
O102 Na9 Na9 102(2) . 2_565
O1 Na9 Na9 78.5(16) 6_557 2_565
O105 Na9 Na9 164.4(16) . 2_565
O102 Na9 Na2 94.1(18) . .
O1 Na9 Na2 96.9(14) 6_557 .
O105 Na9 Na2 133.1(18) . .
Na9 Na9 Na2 60.7(7) 2_565 .
O20 Na10 O105 80(7) 4_466 7_575
O20 Na10 Na6 91(7) 4_466 .
O105 Na10 Na6 141(9) 7_575 .
O20 Na10 W5 23(3) 4_466 4_466
O105 Na10 W5 72(6) 7_575 4_466
Na6 Na10 W5 111(7) . 4_466
W1 O1 Na9 125.1(14) . 6_657
W1 O4 W2 110.0(8) . .
W2 O5 W3 117.9(9) . .
W1 O6 W3 117.4(9) . .
W4 O7 W1 147.5(11) . .
W2 O8 W4 148.0(11) . .
W2 O9 W8 159.3(11) . .
W3 O10 W7 148.0(10) . .
W3 O11 W6 149.4(11) . .
W1 O12 W5 157.9(12) . .
W1 O13 W2 104.2(7) . .
W1 O13 W3 95.0(7) . .
W2 O13 W3 95.0(7) . .
W4 O14 W10 116.4(9) . .
W9 O15 W4 117.9(9) . .
W11 O16 W9 94.9(7) . .
W11 O16 W10 94.4(7) . .
W9 O16 W10 95.3(7) . .
W11 O16 W4 170.5(9) . .
W9 O16 W4 91.7(6) . .
W10 O16 W4 91.9(6) . .
W11 O17 W8 135.0(9) . .
W11 O17 W7 125.8(9) . .
W8 O17 W7 92.0(6) . .
W11 O18 W5 136.2(9) . .
W11 O18 W6 125.0(9) . .
W5 O18 W6 92.0(7) . .
W10 O19 W5 140.6(10) . .
W5 O20 Na10 121(6) . 4_666
W6 O21 W5 120.0(9) . .
W6 O23 W7 162.8(10) . .
W7 O24 Na5 150.1(13) . .
W7 O24 Na8 141.2(18) . .
Na5 O24 Na8 52.8(17) . .
W7 O25 W8 121.5(9) . .
W9 O27 W8 142.7(10) . .
W9 O29 W10 115.2(9) . .
W10 O32 W11 110.9(9) . .
W9 O33 W11 114.2(9) . .
W7 O35 Cu3 148.0(9) . .
W11 O36 Cu3 133.5(10) . .
W11 O36 Cu2 134.1(9) . .
Cu3 O36 Cu2 82.4(5) . .
W6 O37 Cu2 149.8(11) . .
W4 O38 Na8 142(2) . 6_657
W12 O39 Na1 143.4(17) . .
W14 O40 Na7' 120.8(15) . .
W14 O40 Na7 160.4(17) . .
Na7' O40 Na7 72.9(13) . .
W13 O41 Na7 164.3(18) . 5_577
W14 O42 W12 117.7(10) . .
W13 O43 W14 111.1(9) . .
W13 O44 W12 116.4(11) . .
W12 O45 W16 148.1(11) . .
W12 O46 W15 151.0(14) . .
W13 O47 W19 159.9(13) . .
W18 O48 W13 147.1(11) . .
W13 O49 W14 103.8(7) . .
W13 O49 W12 96.0(8) . .
W14 O49 W12 95.8(7) . .
W18 O51 W14 147.4(12) . .
W14 O52 W17 160.1(12) . .
W15 O54 W16 163.1(10) . .
W16 O55 Na5 153.3(14) . 4_566
W17 O56 W16 121.4(12) . .
W17 O57 Na6 122.1(16) . .
W21 O58 W17 143.0(12) . .
W21 O59 W18 117.1(10) . .
W20 O60 W18 117.7(11) . .
W20 O61 W19 142.9(12) . .
W19 O63 W15 120.7(11) . .
W22 O64 W19 135.0(10) . .
W22 O64 W15 126.0(9) . .
W19 O64 W15 92.9(7) . .
W22 O65 W17 135.4(10) . .
W22 O65 W16 125.6(9) . .
W17 O65 W16 91.8(6) . .
W22 O66 W20 94.9(7) . .
W22 O66 W21 94.4(7) . .
W20 O66 W21 95.1(7) . .
W22 O66 W18 170.4(10) . .
W20 O66 W18 91.9(7) . .
W21 O66 W18 91.9(7) . .
W20 O67 W21 113.3(10) . .
W21 O69 W22 111.7(9) . .
W20 O70 W22 112.1(9) . .
W22 O73 Cu6 133.9(10) . .
W22 O73 Cu7 132.9(9) . .
Cu6 O73 Cu7 84.0(6) . .
W15 O74 Cu6 149.7(12) . .
W16 O75 Cu7 149.4(12) . .
Cu1 O77 Na4 122.0(17) . .
Cu2 O78 Cu1 114.3(9) . .
Cu2 O78 Cu1 109.9(8) . 4_566
Cu1 O78 Cu1 93.7(8) . 4_566
C1 O81 Cu2 128.2(16) . .
C1 O82 Cu3 128.8(17) . .
Cu3 O83 Cu2 103.3(8) . .
Cu3 O83 Na3 108.7(7) . .
Cu2 O83 Na3 106.1(8) . .
Cu5 O84 Cu3 114.5(9) . .
Cu5 O84 Cu4 93.8(7) . .
Cu3 O84 Cu4 111.0(8) . .
Cu6 O87 Cu5 112.8(10) . .
Cu6 O87 Cu4 113.6(9) . .
Cu5 O87 Cu4 93.6(8) . .
Cu7 O88 Cu6 102.8(8) . .
Cu7 O88 Na3 108.0(9) . .
Cu6 O88 Na3 108.9(7) . .
C3 O92 Cu6 129.8(16) . .
C3 O93 Cu7 127.8(15) . .
Cu8 O94 Cu7 111.3(9) . .
Cu8 O94 Cu8 95.4(8) . 4_566
Cu7 O94 Cu8 113.0(9) . 4_566
Na2 O101 Na8 100(2) . .
Na9 O105 Na10 135(6) . 7_676
Na5 O110 Na8 59(2) . .
Na2 O111 Na8 97(2) . .
Na6 O116 Na4 100(5) 4_666 .
Na7' O117 Na6 125(3) . .
Na7' O122 Na7 116(3) 2_475 .
O82 C1 O81 125(2) . .
O82 C1 C2 118(2) . .
O81 C1 C2 117(2) . .
C1 C2 H2A 109.5 . .
C1 C2 H2B 109.5 . .
H2A C2 H2B 109.5 . .
C1 C2 H2C 109.5 . .
H2A C2 H2C 109.5 . .
H2B C2 H2C 109.5 . .
O92 C3 O93 125(2) . .
O92 C3 C4 117(2) . .
O93 C3 C4 118(2) . .
C3 C4 H4A 109.5 . .
C3 C4 H4B 109.5 . .
H4A C4 H4B 109.5 . .
C3 C4 H4C 109.5 . .
H4A C4 H4C 109.5 . .
H4B C4 H4C 109.5 . .

loop_
_geom_bond_atom_site_label_1
_geom_bond_atom_site_label_2
_geom_bond_distance
_geom_bond_site_symmetry_2
W1 O1 1.72(2) .
W1 O12 1.80(2) .
W1 O6 1.88(2) .
W1 O7 1.95(2) .
W1 O4 2.136(19) .
W1 O13 2.227(18) .
W2 O2 1.746(18) .
W2 O9 1.78(2) .
W2 O5 1.874(18) .
W2 O8 1.90(2) .
W2 O4 2.158(19) .
W2 O13 2.232(17) .
W3 O3 1.69(2) .
W3 O11 1.80(2) .
W3 O10 1.819(19) .
W3 O5 2.013(19) .
W3 O6 2.015(19) .
W3 O13 2.285(18) .
W4 O38 1.708(18) .
W4 O7 1.872(19) .
W4 O8 1.91(2) .
W4 O15 1.93(2) .
W4 O14 1.95(2) .
W4 O16 2.374(17) .
W5 O20 1.726(18) .
W5 O31 1.743(18) .
W5 O19 1.93(2) .
W5 O21 1.938(17) .
W5 O12 2.14(2) .
W5 O18 2.294(18) .
W5 Na10 3.7(3) 4_666
W6 O22 1.71(2) .
W6 O37 1.773(19) .
W6 O23 1.881(18) .
W6 O21 1.923(17) .
W6 O11 2.07(2) .
W6 O18 2.353(19) .
W7 O24 1.724(19) .
W7 O35 1.803(15) .
W7 O23 1.919(18) .
W7 O25 1.923(16) .
W7 O10 2.056(17) .
W7 O17 2.375(17) .
W8 O26 1.731(19) .
W8 O34 1.740(16) .
W8 O27 1.913(18) .
W8 O25 1.929(18) .
W8 O9 2.144(19) .
W8 O17 2.293(18) .
W9 O28 1.715(19) .
W9 O33 1.892(18) .
W9 O27 1.911(19) .
W9 O15 1.92(2) .
W9 O29 1.94(2) .
W9 O16 2.220(17) .
W9 W11 3.2229(14) .
W10 O30 1.701(18) .
W10 O32 1.862(18) .
W10 O19 1.900(19) .
W10 O14 1.952(19) .
W10 O29 1.958(19) .
W10 O16 2.236(17) .
W10 W11 3.2216(15) .
W11 O36 1.726(16) .
W11 O17 1.827(18) .
W11 O18 1.836(18) .
W11 O33 1.95(2) .
W11 O32 2.047(18) .
W11 O16 2.156(17) .
W12 O39 1.72(2) .
W12 O45 1.82(2) .
W12 O46 1.83(2) .
W12 O44 2.03(2) .
W12 O42 2.05(2) .
W12 O49 2.251(19) .
W12 Na1 3.435(3) .
W13 O41 1.72(2) .
W13 O47 1.77(2) .
W13 O44 1.88(2) .
W13 O48 1.95(2) .
W13 O43 2.12(2) .
W13 O49 2.222(19) .
W14 O40 1.73(2) .
W14 O52 1.76(2) .
W14 O42 1.84(3) .
W14 O51 1.96(2) .
W14 O43 2.13(3) .
W14 O49 2.232(19) .
W14 Na7' 3.57(3) .
W15 O53 1.698(19) .
W15 O74 1.786(18) .
W15 O54 1.886(18) .
W15 O63 1.94(2) .
W15 O46 2.02(2) .
W15 O64 2.35(2) .
W16 O55 1.73(2) .
W16 O75 1.777(19) .
W16 O54 1.914(18) .
W16 O56 1.94(2) .
W16 O45 2.05(2) .
W16 O65 2.352(18) .
W17 O57 1.69(3) .
W17 O71 1.73(2) .
W17 O56 1.90(2) .
W17 O58 1.96(2) .
W17 O52 2.15(2) .
W17 O65 2.315(19) .
W17 Na6 3.58(4) .
W18 O50 1.71(2) .
W18 O51 1.86(2) .
W18 O48 1.87(2) .
W18 O59 1.95(2) .
W18 O60 1.95(2) .
W18 O66 2.357(18) .
W19 O62 1.74(2) .
W19 O72 1.746(19) .
W19 O63 1.93(2) .
W19 O61 1.94(2) .
W19 O47 2.15(2) .
W19 O64 2.293(18) .
W20 O68 1.71(2) .
W20 O70 1.876(17) .
W20 O61 1.88(2) .
W20 O60 1.90(2) .
W20 O67 1.94(2) .
W20 O66 2.221(18) .
W20 W22 3.2245(16) .
W21 O76 1.68(2) .
W21 O58 1.84(2) .
W21 O69 1.875(18) .
W21 O59 1.92(2) .
W21 O67 2.00(2) .
W21 O66 2.239(19) .
W21 W22 3.2263(16) .
W22 O73 1.743(17) .
W22 O65 1.830(18) .
W22 O64 1.83(2) .
W22 O70 2.009(17) .
W22 O69 2.02(2) .
W22 O66 2.157(18) .
Cu1 O80 1.934(19) .
Cu1 O79 1.96(2) .
Cu1 O78 1.967(18) .
Cu1 O78 1.976(18) 4_566
Cu1 O77 2.36(3) .
Cu1 Cu1 2.878(6) 4_566
Cu2 O37 1.944(19) .
Cu2 O83 1.955(18) .
Cu2 O78 1.964(19) .
Cu2 O81 1.980(17) .
Cu2 O36 2.327(16) .
Cu2 Cu3 3.050(4) .
Cu3 O35 1.927(15) .
Cu3 O83 1.934(17) .
Cu3 O84 1.955(17) .
Cu3 O82 2.009(18) .
Cu3 O36 2.303(18) .
Cu4 O85 1.93(2) .
Cu4 O84 1.969(17) .
Cu4 O86 1.969(18) .
Cu4 O87 1.969(19) .
Cu4 Cu5 2.857(4) .
Cu5 O90 1.915(19) .
Cu5 O84 1.944(17) .
Cu5 O87 1.948(18) .
Cu5 O91 1.977(17) .
Cu6 O74 1.918(18) .
Cu6 O87 1.944(19) .
Cu6 O88 1.973(17) .
Cu6 O92 2.003(17) .
Cu6 O73 2.277(16) .
Cu6 Cu7 3.059(4) .
Cu7 O75 1.934(19) .
Cu7 O88 1.940(17) .
Cu7 O94 1.971(19) .
Cu7 O93 1.999(16) .
Cu7 O73 2.293(18) .
Cu8 O96 1.94(2) .
Cu8 O94 1.937(17) .
Cu8 O95 1.95(2) .
Cu8 O94 1.979(17) 4_566
Cu8 O97 2.41(3) .
Cu8 Cu8 2.897(6) 4_566
Na1 O39 1.90(3) 2_575
Na1 O39 1.90(3) .
Na1 W12 3.436(3) 2_575
Na2 O111 2.27(5) .
Na2 O111 2.27(5) 2_565
Na2 O101 2.45(3) 2_565
Na2 O101 2.45(3) .
Na2 Na9 3.58(5) .
Na2 Na9 3.58(5) 2_565
Na2 Na8 4.00(8) 2_565
Na2 Na8 4.00(8) .
Na3 O88 2.57(2) 4_566
Na3 O88 2.57(2) .
Na3 O83 2.66(2) 4_566
Na3 O83 2.66(2) .
Na4 O106 2.29(7) .
Na4 O118 2.38(8) .
Na4 O77 2.52(6) .
Na4 O116 2.99(12) .
Na4 Na6 3.68(6) 4_666
Na5 O113 2.26(7) .
Na5 O108 2.36(6) .
Na5 O55 2.37(3) 4_566
Na5 O110 2.39(6) .
Na5 O24 2.42(3) .
Na5 Na8 2.45(8) .
Na6 O116 1.67(12) 4_466
Na6 O57 2.38(5) .
Na6 O117 2.55(8) .
Na6 Na10 3.4(2) .
Na6 Na4 3.68(6) 4_466
Na6 Na7' 4.09(5) .
Na7 O41 2.11(4) 5_577
Na7 O40 2.42(4) .
Na7 O122 2.71(8) .
Na7 Na7' 2.84(5) .
Na7' O117 2.05(8) .
Na7' O40 2.36(4) .
Na7' O122 2.52(8) 2_475
Na8 O38 2.52(8) 6_557
Na8 O110 2.59(10) .
Na8 O121 2.69(10) .
Na8 O101 2.76(8) .
Na8 O24 2.97(8) .
Na8 O111 3.01(9) .
Na9 O102 2.28(6) .
Na9 O1 2.49(5) 6_557
Na9 O105 2.63(6) .
Na9 Na9 3.50(9) 2_565
Na10 O20 2.5(2) 4_466
Na10 O105 2.7(2) 7_575
Na10 W5 3.7(2) 4_466
O1 Na9 2.49(5) 6_657
O20 Na10 2.5(3) 4_666
O38 Na8 2.52(8) 6_657
O41 Na7 2.11(4) 5_577
O55 Na5 2.37(3) 4_566
O78 Cu1 1.976(18) 4_566
O81 C1 1.29(3) .
O82 C1 1.26(3) .
O92 C3 1.23(3) .
O93 C3 1.29(3) .
O94 Cu8 1.979(17) 4_566
O105 Na10 2.7(3) 7_676
O116 Na6 1.67(12) 4_666
O122 Na7' 2.52(8) 2_475
C1 C2 1.54(4) .
C2 H2A 0.9800 .
C2 H2B 0.9800 .
C2 H2C 0.9800 .
C3 C4 1.52(4) .
C4 H4A 0.9800 .
C4 H4B 0.9800 .
C4 H4C 0.9800 .
